data_2218110
loop_
_publ_author_name
'Anaflous, Abderrahmane'
'Albay, Hanane'
'Benchat, Nour-eddine'
'El Bali, Brahim'
'Du\<sek, Michal'
'Fejfarov\'a, Karla'

_publ_section_title
;
 <i>N</i>-(2-Phenylimidazo[1,2-<i>a</i>]pyridin-3-yl)acetamide
;
_journal_coeditor_code FJ2112
_journal_issue 5
_journal_name_full 'Acta Crystallographica Section E'
_journal_page_first o926
_journal_paper_doi 10.1107/S1600536808011501
_journal_volume 64
_journal_year 2008
_chemical_formula_iupac 'C15 H13 N3 O'
_chemical_formula_moiety 'C15 H13 N3 O'
_chemical_formula_sum 'C15 H13 N3 O'
_chemical_formula_weight 251.3
_chemical_name_systematic
;
<i>N</i>-(2-Phenylimidazo[1,2-<i>a</i>]pyridin-3-yl)acetamide
;
_space_group_IT_number 14
_symmetry_cell_setting monoclinic
_symmetry_space_group_name_Hall '-P 2ybc'
_symmetry_space_group_name_H-M 'P 1 21/c 1'
_cell_angle_alpha 90
_cell_angle_beta 101.039(3)
_cell_angle_gamma 90
_cell_formula_units_Z 4
_cell_length_a 13.9680(5)
_cell_length_b 5.6784(2)
_cell_length_c 15.8145(5)
_cell_measurement_reflns_used 4755
_cell_measurement_temperature 120
_cell_measurement_theta_max 26.4992
_cell_measurement_theta_min 2.6177
_cell_volume 1231.13(7)
_computing_cell_refinement 'CrysAlis RED (Oxford Diffraction, 2008)'
_computing_data_collection 'CrysAlis CCD (Oxford Diffraction, 2008)'
_computing_data_reduction 'CrysAlis RED (Oxford Diffraction, 2008)'
_computing_molecular_graphics 'DIAMOND (Brandenburg & Putz, 1999)'
_computing_publication_material 'JANA2006 (Pet\<r\'i\<cek <i>et al.</i>,  2006)'
_computing_structure_refinement 'JANA2006 (Pet\<r\'i\<cek <i>et al.</i>,  2006)'
_computing_structure_solution 'SIR2002 (Burla <i>et al.</i>,  2003)'
_diffrn_ambient_temperature 120
_diffrn_detector_area_resol_mean 8.3438
_diffrn_measured_fraction_theta_full 0.99
_diffrn_measured_fraction_theta_max 0.99
_diffrn_measurement_device_type 'Oxford Diffraction Xcalibur2 diffractometer with Sapphire2 CCD detector'
_diffrn_measurement_method 'Rotation method data acquisition using \w'
_diffrn_radiation_monochromator graphite
_diffrn_radiation_source 'X-ray tube'
_diffrn_radiation_type 'Mo K\a'
_diffrn_radiation_wavelength 0.71073
_diffrn_reflns_av_R_equivalents 0.0537
_diffrn_reflns_av_sigmaI/netI 0.0451
_diffrn_reflns_limit_h_max 17
_diffrn_reflns_limit_h_min -17
_diffrn_reflns_limit_k_max 7
_diffrn_reflns_limit_k_min -7
_diffrn_reflns_limit_l_max 19
_diffrn_reflns_limit_l_min -19
_diffrn_reflns_number 15703
_diffrn_reflns_reduction_process
;
Integration of the CCD images was done by CrysAlisRED
(Oxford diffraction, 2006).
;
_diffrn_reflns_theta_full 26.52
_diffrn_reflns_theta_max 26.52
_diffrn_reflns_theta_min 2.62
_exptl_absorpt_coefficient_mu 0.088
_exptl_absorpt_correction_type none
_exptl_crystal_colour colorless
_exptl_crystal_density_diffrn 1.35530
_exptl_crystal_density_method 'not measured'
_exptl_crystal_description prism
_exptl_crystal_F_000 528
_exptl_crystal_size_max 0.5778
_exptl_crystal_size_mid 0.2480
_exptl_crystal_size_min 0.1661
_refine_diff_density_max 0.17
_refine_diff_density_min -0.14
_refine_ls_extinction_method none
_refine_ls_goodness_of_fit_ref 1.00
_refine_ls_hydrogen_treatment mixed
_refine_ls_number_constraints 45
_refine_ls_number_parameters 175
_refine_ls_number_reflns 2556
_refine_ls_number_restraints 1
_refine_ls_R_factor_all 0.0670
_refine_ls_R_factor_gt 0.0356
_refine_ls_shift/su_max 0.0063
_refine_ls_shift/su_mean 0.0008
_refine_ls_structure_factor_coef Fsqd
_refine_ls_weighting_details w=1/[\s^2^(I)+0.0016I^2^]
_refine_ls_weighting_scheme sigma
_refine_ls_wR_factor_gt 0.0778
_refine_ls_wR_factor_ref 0.0841
_reflns_number_gt 1544
_reflns_number_total 2556
_reflns_threshold_expression I>3\s(I)
_cod_data_source_file fj2112.cif
_cod_data_source_block I
_cod_original_sg_symbol_H-M 'P 21/c'
_cod_original_formula_sum 'C15 H13 N3 O1'
_cod_database_code 2218110
_cod_database_fobs_code 2218110

loop_
_symmetry_equiv_pos_site_id
_symmetry_equiv_pos_as_xyz
1 x,y,z
2 -x,y+1/2,-z+1/2
3 -x,-y,-z
4 x,-y+1/2,z+1/2

loop_
_atom_site_type_symbol
_atom_site_label
_atom_site_fract_x
_atom_site_fract_y
_atom_site_fract_z
_atom_site_U_iso_or_equiv
_atom_site_adp_type
_atom_site_calc_flag
_atom_site_occupancy
N N1 0.61764(8) -0.2561(2) 0.47985(7) 0.0230(4) Uani d 1
N N2 0.56626(7) 0.05089(18) 0.39364(7) 0.0206(4) Uani d 1
N N3 0.70718(11) 0.3084(2) 0.41732(9) 0.0235(5) Uani d 1
O O1 0.79160(9) 0.1417(2) 0.32433(8) 0.0298(4) Uani d 1
C C1 0.69090(11) -0.0912(2) 0.48648(9) 0.0210(5) Uani d 1
C C2 0.66186(9) 0.09842(19) 0.43398(8) 0.0224(4) Uani d 1
C C3 0.54173(10) -0.1658(2) 0.42431(9) 0.0211(5) Uani d 1
C C4 0.44673(11) -0.2519(3) 0.39578(9) 0.0238(5) Uani d 1
C C5 0.38234(11) -0.1217(3) 0.33930(9) 0.0262(5) Uani d 1
C C6 0.41070(11) 0.0979(2) 0.30893(9) 0.0272(5) Uani d 1
C C7 0.50162(10) 0.1807(3) 0.33604(9) 0.0233(5) Uani d 1
C C8 0.78417(11) -0.1346(2) 0.54688(10) 0.0220(6) Uani d 1
C C9 0.79074(12) -0.3221(3) 0.60385(10) 0.0285(5) Uani d 1
C C10 0.87592(12) -0.3699(3) 0.66086(10) 0.0317(5) Uani d 1
C C11 0.95689(11) -0.2316(3) 0.66266(10) 0.0290(5) Uani d 1
C C12 0.95210(12) -0.0434(3) 0.60733(10) 0.0373(6) Uani d 1
C C13 0.86634(12) 0.0062(3) 0.54974(11) 0.0356(6) Uani d 1
C C14 0.77211(11) 0.3171(3) 0.36247(10) 0.0220(5) Uani d 1
C C15 0.81873(12) 0.5518(3) 0.35553(11) 0.0294(6) Uani d 1
H H3n 0.6911(10) 0.4370(19) 0.4423(9) 0.0282 Uiso d 1
H H4 0.42756 -0.400812 0.415958 0.0285 Uiso d 1
H H5 0.317152 -0.17869 0.319756 0.0314 Uiso d 1
H H6 0.364663 0.187888 0.268776 0.0327 Uiso d 1
H H7 0.520896 0.328874 0.315284 0.028 Uiso d 1
H H9 0.734759 -0.420445 0.603502 0.0341 Uiso d 1
H H10 0.878784 -0.500882 0.699648 0.038 Uiso d 1
H H11 1.016393 -0.265961 0.702246 0.0348 Uiso d 1
H H12 1.008436 0.054304 0.608524 0.0447 Uiso d 1
H H13 0.863646 0.13862 0.511608 0.0427 Uiso d 1
H H15a 0.77381 0.67451 0.36305 0.0353 Uiso d 1
H H15b 0.876474 0.564915 0.399312 0.0353 Uiso d 1
H H15c 0.8358(10) 0.5666(19) 0.2998(9) 0.0353 Uiso d 1

loop_
_atom_site_aniso_label
_atom_site_aniso_U_11
_atom_site_aniso_U_22
_atom_site_aniso_U_33
_atom_site_aniso_U_12
_atom_site_aniso_U_13
_atom_site_aniso_U_23
_atom_site_aniso_type_symbol
N1 0.0273(7) 0.0188(6) 0.0250(7) -0.0018(5) 0.0100(6) -0.0017(5) N
N2 0.0230(7) 0.0198(6) 0.0205(6) 0.0005(5) 0.0079(5) -0.0023(5) N
N3 0.0343(9) 0.0126(7) 0.0271(8) -0.0014(7) 0.0148(7) -0.0020(7) N
O1 0.0405(7) 0.0228(6) 0.0305(7) 0.0012(6) 0.0176(6) -0.0026(5) O
C1 0.0263(9) 0.0171(7) 0.0225(8) -0.0029(7) 0.0119(7) -0.0042(6) C
C2 0.0267(8) 0.0183(6) 0.0245(7) -0.0015(6) 0.0108(6) -0.0028(5) C
C3 0.0275(9) 0.0186(7) 0.0192(8) 0.0014(7) 0.0098(7) -0.0021(6) C
C4 0.0304(9) 0.0210(8) 0.0227(8) -0.0023(7) 0.0120(7) -0.0040(6) C
C5 0.0217(9) 0.0333(8) 0.0247(8) -0.0023(7) 0.0074(7) -0.0094(7) C
C6 0.0317(8) 0.0309(8) 0.0195(8) 0.0080(6) 0.0062(7) 0.0003(6) C
C7 0.0319(8) 0.0197(8) 0.0207(8) 0.0027(7) 0.0112(7) -0.0005(6) C
C8 0.0226(10) 0.0222(8) 0.0222(9) 0.0012(7) 0.0068(8) -0.0058(7) C
C9 0.0296(9) 0.0261(9) 0.0308(9) -0.0033(8) 0.0086(7) 0.0015(7) C
C10 0.0338(9) 0.0285(8) 0.0327(9) 0.0036(7) 0.0061(8) 0.0048(7) C
C11 0.0282(8) 0.0324(9) 0.0258(8) 0.0039(7) 0.0034(7) -0.0015(7) C
C12 0.0293(10) 0.0377(9) 0.0425(10) -0.0114(8) 0.0013(8) 0.0022(7) C
C13 0.0394(10) 0.0306(9) 0.0357(10) -0.0038(8) 0.0040(8) 0.0111(8) C
C14 0.0251(10) 0.0210(9) 0.0203(8) 0.0030(7) 0.0055(7) 0.0034(7) C
C15 0.0335(10) 0.0248(10) 0.0331(11) -0.0032(8) 0.0144(9) 0.0020(9) C

loop_
_atom_type_symbol
_atom_type_scat_dispersion_real
_atom_type_scat_dispersion_imag
_atom_type_scat_source
O 0.011 0.006 'International Tables Vol C Tables  4.2.6.8 and 6.1.1.1'
C 0.003 0.002 'International Tables Vol C Tables  4.2.6.8 and 6.1.1.1'
N 0.006 0.003 'International Tables Vol C Tables  4.2.6.8 and 6.1.1.1'
H 0.000 0.000 'International Tables Vol C Tables  4.2.6.8 and 6.1.1.1'

loop_
_geom_angle_atom_site_label_1
_geom_angle_atom_site_label_2
_geom_angle_atom_site_label_3
_geom_angle
C1 N1 C3 105.82(11)
C2 N2 C3 106.91(10)
C2 N2 C7 130.80(11)
C3 N2 C7 122.27(11)
C2 N3 C14 121.89(13)
C2 N3 H3n 117.3(9)
C14 N3 H3n 120.8(9)
N1 C1 C2 110.99(11)
N1 C1 C8 119.03(12)
C2 C1 C8 129.96(13)
N2 C2 N3 120.55(11)
N2 C2 C1 105.77(11)
N3 C2 C1 133.68(12)
N1 C3 N2 110.49(11)
N1 C3 C4 131.02(13)
N2 C3 C4 118.48(12)
C3 C4 C5 119.18(14)
C3 C4 H4 120.41
C5 C4 H4 120.41
C4 C5 C6 120.52(13)
C4 C5 H5 119.739
C6 C5 H5 119.74
C5 C6 C7 120.46(13)
C5 C6 H6 119.768
C7 C6 H6 119.769
N2 C7 C6 119.07(13)
N2 C7 H7 120.466
C6 C7 H7 120.465
C1 C8 C9 119.17(14)
C1 C8 C13 122.90(14)
C9 C8 C13 117.93(14)
C8 C9 C10 121.26(15)
C8 C9 H9 119.372
C10 C9 H9 119.371
C9 C10 C11 120.43(14)
C9 C10 H10 119.784
C11 C10 H10 119.784
C10 C11 C12 119.48(13)
C10 C11 H11 120.26
C12 C11 H11 120.259
C11 C12 C13 120.42(15)
C11 C12 H12 119.792
C13 C12 H12 119.792
C8 C13 C12 120.48(15)
C8 C13 H13 119.758
C12 C13 H13 119.758
N3 C14 O1 121.32(15)
N3 C14 C15 115.37(14)
O1 C14 C15 123.28(16)
C14 C15 H15a 109.471
C14 C15 H15b 109.472
C14 C15 H15c 109.5(7)
H15a C15 H15b 109.472
H15a C15 H15c 109.471
H15b C15 H15c 109.47

loop_
_geom_bond_atom_site_label_1
_geom_bond_atom_site_label_2
_geom_bond_distance
N1 C1 1.3763(18)
N1 C3 1.3424(17)
N2 C2 1.3916(15)
N2 C3 1.3894(17)
N2 C7 1.3689(16)
N3 C2 1.3984(19)
N3 C14 1.371(2)
N3 H3n 0.880(12)
O1 C14 1.222(2)
C1 C2 1.3727(18)
C1 C8 1.481(2)
C3 C4 1.405(2)
C4 C5 1.359(2)
C4 H4 0.96
C5 C6 1.419(2)
C5 H5 0.96
C6 C7 1.345(2)
C6 H6 0.96
C7 H7 0.96
C8 C9 1.387(2)
C8 C13 1.393(2)
C9 C10 1.375(2)
C9 H9 0.96
C10 C11 1.373(2)
C10 H10 0.96
C11 C12 1.375(2)
C11 H11 0.96
C12 C13 1.388(2)
C12 H12 0.96
C13 H13 0.96
C14 C15 1.497(2)
C15 H15a 0.96
C15 H15b 0.96
C15 H15c 0.960(15)

loop_
_geom_hbond_atom_site_label_D
_geom_hbond_atom_site_label_H
_geom_hbond_atom_site_label_A
_geom_hbond_site_symmetry_A
_geom_hbond_distance_DH
_geom_hbond_distance_HA
_geom_hbond_distance_DA
_geom_hbond_angle_DHA
_geom_hbond_publ_flag
N3 H3n N1 1_565 0.880(12) 2.162(12) 3.0219(16) 165.4(13) y

loop_
_cod_related_entry_id
_cod_related_entry_database
_cod_related_entry_code
1 ChemSpider 731974
